data_7134294
loop_
_publ_author_name
'Pandey, Madhusudan K.'
'Hendi, Zohreh'
'Wang, Xiaobai'
'Muhammed, Shahila'
'Kumar, Arun'
'Singh, Mukesh K.'
'Herbst-Irmer, Regine'
'Stalke, Dietmar'
'Parameswaran, Pattiyil'
'Roesky, Herbert W.'

_publ_section_title
;
 Synthesis and characterization of triazole-functionalized mixed-valent
 Si(i)--Si(iii) and bis(germylene) compounds
;
_journal_issue 30
_journal_name_full 'Chemical Communications'
_journal_page_first 5581
_journal_page_last 5584
_journal_paper_doi 10.1039/D4CC06247G
_journal_volume 61
_journal_year 2025
_chemical_formula_moiety 'C44 H55 N7 Si2'
_chemical_formula_sum 'C44 H55 N7 Si2'
_chemical_formula_weight 738.13
_space_group_crystal_system monoclinic
_space_group_IT_number 14
_space_group_name_Hall '-P 2yn'
_space_group_name_H-M_alt 'P 1 21/n 1'
_atom_sites_solution_hydrogens geom
_audit_creation_method SHELXL-2019/1
_audit_update_record
;
2024-08-09 deposited with the CCDC.	2025-02-24 downloaded from the CCDC.
;
_cell_angle_alpha 90
_cell_angle_beta 99.08(2)
_cell_angle_gamma 90
_cell_formula_units_Z 4
_cell_length_a 9.369(2)
_cell_length_b 18.222(2)
_cell_length_c 24.667(3)
_cell_measurement_reflns_used 9749
_cell_measurement_temperature 100(2)
_cell_measurement_theta_max 26.1385
_cell_measurement_theta_min 2.2355
_cell_volume 4158.4(11)
_computing_cell_refinement 'SAINT V8.40A'
_computing_data_collection 'APEX2 v2012.2'
_computing_data_reduction 'SAINT V8.40A'
_computing_molecular_graphics 'XP Version 5.1'
_computing_publication_material 'XP Version 5.1'
_computing_structure_refinement 'SHELXL-2019/1 (Sheldrick, 2019)'
_computing_structure_solution 'SHELXT(G.M.Sheldrick,Acta Cryst.(2015)A71,3-8)'
_diffrn_ambient_temperature 100(2)
_diffrn_measured_fraction_theta_full 0.999
_diffrn_measured_fraction_theta_max 0.999
_diffrn_measurement_device_type 'Bruker Smart APEX II Quazar'
_diffrn_measurement_method 'omega scans'
_diffrn_radiation_type MoK\a
_diffrn_radiation_wavelength 0.71073
_diffrn_reflns_av_R_equivalents 0.0621
_diffrn_reflns_av_unetI/netI 0.0310
_diffrn_reflns_Laue_measured_fraction_full 0.999
_diffrn_reflns_Laue_measured_fraction_max 0.999
_diffrn_reflns_limit_h_max 11
_diffrn_reflns_limit_h_min -11
_diffrn_reflns_limit_k_max 22
_diffrn_reflns_limit_k_min -22
_diffrn_reflns_limit_l_max 30
_diffrn_reflns_limit_l_min -30
_diffrn_reflns_number 106057
_diffrn_reflns_point_group_measured_fraction_full 0.999
_diffrn_reflns_point_group_measured_fraction_max 0.999
_diffrn_reflns_theta_full 25.242
_diffrn_reflns_theta_max 26.388
_diffrn_reflns_theta_min 1.396
_diffrn_source 'INCOATEC Microsource'
_exptl_absorpt_coefficient_mu 0.125
_exptl_absorpt_correction_T_max 0.7454
_exptl_absorpt_correction_T_min 0.6796
_exptl_absorpt_correction_type multi-scan
_exptl_absorpt_process_details
;
 SADABS 2016/2: Krause, L., Herbst-Irmer, R., Sheldrick G.M. & Stalke D.,
 J. Appl. Cryst. 48 (2015) 3-10
;
_exptl_crystal_colour yellow
_exptl_crystal_density_diffrn 1.179
_exptl_crystal_description needle
_exptl_crystal_F_000 1584
_exptl_crystal_size_max 0.250
_exptl_crystal_size_mid 0.130
_exptl_crystal_size_min 0.110
_refine_diff_density_max 0.396
_refine_diff_density_min -0.312
_refine_diff_density_rms 0.052
_refine_ls_extinction_method none
_refine_ls_goodness_of_fit_ref 1.073
_refine_ls_hydrogen_treatment constr
_refine_ls_matrix_type full
_refine_ls_number_parameters 490
_refine_ls_number_reflns 8512
_refine_ls_number_restraints 0
_refine_ls_restrained_S_all 1.073
_refine_ls_R_factor_all 0.0553
_refine_ls_R_factor_gt 0.0422
_refine_ls_shift/su_max 0.001
_refine_ls_shift/su_mean 0.000
_refine_ls_structure_factor_coef Fsqd
_refine_ls_weighting_details 'w=1/[\s^2^(Fo^2^)+(0.0416P)^2^+2.5633P] where P=(Fo^2^+2Fc^2^)/3'
_refine_ls_weighting_scheme calc
_refine_ls_wR_factor_gt 0.0978
_refine_ls_wR_factor_ref 0.1040
_reflns_Friedel_coverage 0.000
_reflns_number_gt 6975
_reflns_number_total 8512
_reflns_threshold_expression 'I > 2\s(I)'
_cod_data_source_file d4cc06247g2.cif
_cod_data_source_block 1
_cod_depositor_comments 'Adding full bibliography for 7134294--7134295.cif.'
_cod_original_sg_symbol_H-M 'P 21/n'
_cod_database_code 7134294
_shelx_shelxl_version_number 2019/1
_shelx_space_group_comment
;
The symmetry employed for this shelxl refinement is uniquely defined
by the following loop, which should always be used as a source of
symmetry information in preference to the above space-group names.
They are only intended as comments.
;

loop_
_space_group_symop_operation_xyz
'x, y, z'
'-x+1/2, y+1/2, -z+1/2'
'-x, -y, -z'
'x-1/2, -y-1/2, z-1/2'

loop_
_atom_site_label
_atom_site_type_symbol
_atom_site_fract_x
_atom_site_fract_y
_atom_site_fract_z
_atom_site_U_iso_or_equiv
_atom_site_adp_type
_atom_site_occupancy
_atom_site_site_symmetry_order
_atom_site_calc_flag
_atom_site_refinement_flags_posn
_atom_site_refinement_flags_adp
_atom_site_refinement_flags_occupancy
_atom_site_disorder_assembly
_atom_site_disorder_group
Si1 Si 0.73444(5) 0.67273(2) 0.38435(2) 0.01369(10) Uani 1 1 d . . . . .
N1 N 0.82377(14) 0.55311(7) 0.33729(6) 0.0158(3) Uani 1 1 d . . . . .
C1 C 0.78670(16) 0.58634(9) 0.42588(7) 0.0165(3) Uani 1 1 d . . . . .
Si2 Si 0.47456(5) 0.69365(2) 0.35919(2) 0.01542(11) Uani 1 1 d . . . . .
N2 N 0.84977(15) 0.51082(8) 0.29484(6) 0.0196(3) Uani 1 1 d . . . . .
C2 C 0.78638(17) 0.56874(10) 0.48093(7) 0.0209(4) Uani 1 1 d . . . . .
H2 H 0.765927 0.605711 0.505757 0.025 Uiso 1 1 calc R U . . .
C3 C 0.81580(19) 0.49744(10) 0.49978(8) 0.0246(4) Uani 1 1 d . . . . .
H3 H 0.815325 0.486232 0.537366 0.029 Uiso 1 1 calc R U . . .
N3 N 0.84575(15) 0.55552(8) 0.25279(6) 0.0189(3) Uani 1 1 d . . . . .
N4 N 0.83330(14) 0.75302(7) 0.40604(5) 0.0149(3) Uani 1 1 d . . . . .
C4 C 0.84579(19) 0.44260(10) 0.46420(8) 0.0269(4) Uani 1 1 d . . . . .
H4 H 0.862238 0.393866 0.477397 0.032 Uiso 1 1 calc R U . . .
C5 C 0.85205(18) 0.45818(9) 0.40941(8) 0.0226(4) Uani 1 1 d . . . . .
H5 H 0.875722 0.421415 0.385005 0.027 Uiso 1 1 calc R U . . .
N5 N 0.68392(14) 0.74712(8) 0.47019(5) 0.0163(3) Uani 1 1 d . . . . .
C6 C 0.82234(17) 0.52952(9) 0.39197(7) 0.0178(3) Uani 1 1 d . . . . .
N6 N 0.45246(14) 0.70287(7) 0.28245(5) 0.0163(3) Uani 1 1 d . . . . .
C7 C 0.80070(16) 0.62550(8) 0.32382(7) 0.0146(3) Uani 1 1 d . . . . .
N7 N 0.42479(14) 0.60279(7) 0.32548(6) 0.0172(3) Uani 1 1 d . . . . .
C8 C 0.81712(17) 0.62552(9) 0.26890(7) 0.0164(3) Uani 1 1 d . . . . .
C9 C 0.81840(17) 0.68738(9) 0.23079(7) 0.0176(3) Uani 1 1 d . . . . .
C15 C 0.75768(17) 0.78961(9) 0.44416(6) 0.0156(3) Uani 1 1 d . . . . .
C17 C 1.06721(18) 0.69848(10) 0.38998(8) 0.0232(4) Uani 1 1 d . . . . .
H17A H 1.172593 0.703488 0.397858 0.035 Uiso 1 1 calc R U . . .
H17B H 1.035547 0.699391 0.350172 0.035 Uiso 1 1 calc R U . . .
H17C H 1.038566 0.651848 0.404891 0.035 Uiso 1 1 calc R U . . .
C12 C 0.8310(2) 0.80401(10) 0.15822(8) 0.0260(4) Uani 1 1 d . . . . .
H12 H 0.836924 0.843584 0.133606 0.031 Uiso 1 1 calc R U . . .
C10 C 0.83029(18) 0.75937(9) 0.24991(7) 0.0194(4) Uani 1 1 d . . . . .
H10 H 0.834192 0.768898 0.287980 0.023 Uiso 1 1 calc R U . . .
C11 C 0.83649(19) 0.81734(10) 0.21384(8) 0.0243(4) Uani 1 1 d . . . . .
H11 H 0.844518 0.866259 0.227302 0.029 Uiso 1 1 calc R U . . .
C13 C 0.8168(2) 0.73262(10) 0.13871(8) 0.0266(4) Uani 1 1 d . . . . .
H13 H 0.811001 0.723365 0.100525 0.032 Uiso 1 1 calc R U . . .
C14 C 0.8111(2) 0.67488(10) 0.17459(7) 0.0237(4) Uani 1 1 d . . . . .
H14 H 0.802128 0.626110 0.160866 0.028 Uiso 1 1 calc R U . . .
C16 C 0.99699(17) 0.76187(9) 0.41647(7) 0.0186(4) Uani 1 1 d . . . . .
C18 C 1.05015(19) 0.75969(10) 0.47844(7) 0.0248(4) Uani 1 1 d . . . . .
H18A H 1.156011 0.757832 0.485270 0.037 Uiso 1 1 calc R U . . .
H18B H 1.011258 0.716047 0.494165 0.037 Uiso 1 1 calc R U . . .
H18C H 1.017212 0.803808 0.495539 0.037 Uiso 1 1 calc R U . . .
C19 C 1.04578(18) 0.83365(10) 0.39232(8) 0.0240(4) Uani 1 1 d . . . . .
H19A H 1.151464 0.834354 0.396000 0.036 Uiso 1 1 calc R U . . .
H19B H 1.013202 0.875475 0.412150 0.036 Uiso 1 1 calc R U . . .
H19C H 1.003805 0.836904 0.353408 0.036 Uiso 1 1 calc R U . . .
C20 C 0.58015(18) 0.76730(9) 0.50763(7) 0.0193(4) Uani 1 1 d . . . . .
C21 C 0.4869(2) 0.83505(10) 0.49051(8) 0.0266(4) Uani 1 1 d . . . . .
H21A H 0.409501 0.838268 0.512872 0.040 Uiso 1 1 calc R U . . .
H21B H 0.444597 0.830967 0.451676 0.040 Uiso 1 1 calc R U . . .
H21C H 0.547096 0.879241 0.496024 0.040 Uiso 1 1 calc R U . . .
C22 C 0.48019(18) 0.70063(10) 0.50758(7) 0.0221(4) Uani 1 1 d . . . . .
H22A H 0.414321 0.708445 0.534208 0.033 Uiso 1 1 calc R U . . .
H22B H 0.538377 0.656577 0.517642 0.033 Uiso 1 1 calc R U . . .
H22C H 0.423995 0.694262 0.470865 0.033 Uiso 1 1 calc R U . . .
C23 C 0.6663(2) 0.77522(11) 0.56566(7) 0.0291(4) Uani 1 1 d . . . . .
H23A H 0.599329 0.779125 0.592283 0.044 Uiso 1 1 calc R U . . .
H23B H 0.726342 0.819475 0.567473 0.044 Uiso 1 1 calc R U . . .
H23C H 0.728334 0.732124 0.574278 0.044 Uiso 1 1 calc R U . . .
C24 C 0.76555(17) 0.87195(9) 0.44283(7) 0.0167(3) Uani 1 1 d . . . . .
C25 C 0.81192(18) 0.91550(9) 0.48878(7) 0.0203(4) Uani 1 1 d . . . . .
H25 H 0.839811 0.893283 0.523686 0.024 Uiso 1 1 calc R U . . .
C26 C 0.8173(2) 0.99151(10) 0.48349(7) 0.0236(4) Uani 1 1 d . . . . .
H26 H 0.848740 1.020953 0.514894 0.028 Uiso 1 1 calc R U . . .
C27 C 0.7774(2) 1.02437(10) 0.43298(8) 0.0247(4) Uani 1 1 d . . . . .
H27 H 0.780632 1.076272 0.429722 0.030 Uiso 1 1 calc R U . . .
C28 C 0.73242(19) 0.98146(10) 0.38686(7) 0.0223(4) Uani 1 1 d . . . . .
H28 H 0.705600 1.003848 0.351958 0.027 Uiso 1 1 calc R U . . .
C29 C 0.72692(17) 0.90585(9) 0.39208(7) 0.0190(4) Uani 1 1 d . . . . .
H29 H 0.696244 0.876657 0.360482 0.023 Uiso 1 1 calc R U . . .
C30 C 0.40404(17) 0.63319(9) 0.27568(7) 0.0175(3) Uani 1 1 d . . . . .
C31 C 0.40306(18) 0.76709(9) 0.24708(7) 0.0208(4) Uani 1 1 d . . . . .
C32 C 0.4822(2) 0.83363(10) 0.27488(7) 0.0238(4) Uani 1 1 d . . . . .
H32A H 0.451883 0.877887 0.253563 0.036 Uiso 1 1 calc R U . . .
H32B H 0.586698 0.826868 0.276876 0.036 Uiso 1 1 calc R U . . .
H32C H 0.458933 0.838862 0.312046 0.036 Uiso 1 1 calc R U . . .
C33 C 0.4403(2) 0.75838(11) 0.18920(7) 0.0262(4) Uani 1 1 d . . . . .
H33A H 0.417505 0.803966 0.168563 0.039 Uiso 1 1 calc R U . . .
H33B H 0.383733 0.717990 0.170389 0.039 Uiso 1 1 calc R U . . .
H33C H 0.543612 0.747610 0.191576 0.039 Uiso 1 1 calc R U . . .
C34 C 0.2401(2) 0.77817(11) 0.24483(8) 0.0294(4) Uani 1 1 d . . . . .
H34A H 0.210617 0.824108 0.225612 0.044 Uiso 1 1 calc R U . . .
H34B H 0.217543 0.780447 0.282259 0.044 Uiso 1 1 calc R U . . .
H34C H 0.187950 0.737050 0.225184 0.044 Uiso 1 1 calc R U . . .
C35 C 0.38261(18) 0.52865(9) 0.34276(7) 0.0193(4) Uani 1 1 d . . . . .
C36 C 0.4513(2) 0.46862(10) 0.31226(8) 0.0272(4) Uani 1 1 d . . . . .
H36A H 0.435100 0.420768 0.328361 0.041 Uiso 1 1 calc R U . . .
H36B H 0.555445 0.477626 0.315385 0.041 Uiso 1 1 calc R U . . .
H36C H 0.407609 0.468940 0.273455 0.041 Uiso 1 1 calc R U . . .
C37 C 0.21786(18) 0.52001(10) 0.33353(8) 0.0244(4) Uani 1 1 d . . . . .
H37A H 0.192208 0.474117 0.350338 0.037 Uiso 1 1 calc R U . . .
H37B H 0.181552 0.518907 0.294036 0.037 Uiso 1 1 calc R U . . .
H37C H 0.174455 0.561467 0.350299 0.037 Uiso 1 1 calc R U . . .
C38 C 0.4385(2) 0.52241(11) 0.40401(7) 0.0270(4) Uani 1 1 d . . . . .
H38A H 0.404926 0.476214 0.417963 0.040 Uiso 1 1 calc R U . . .
H38B H 0.402204 0.563709 0.423320 0.040 Uiso 1 1 calc R U . . .
H38C H 0.544443 0.523282 0.410139 0.040 Uiso 1 1 calc R U . . .
C39 C 0.34242(18) 0.59690(9) 0.22285(7) 0.0189(4) Uani 1 1 d . . . . .
C40 C 0.43827(19) 0.56747(10) 0.19050(7) 0.0219(4) Uani 1 1 d . . . . .
H40 H 0.539540 0.573047 0.201413 0.026 Uiso 1 1 calc R U . . .
C41 C 0.3856(2) 0.53019(11) 0.14255(8) 0.0277(4) Uani 1 1 d . . . . .
H41 H 0.450887 0.510007 0.120737 0.033 Uiso 1 1 calc R U . . .
C42 C 0.2375(2) 0.52229(11) 0.12631(8) 0.0311(4) Uani 1 1 d . . . . .
H42 H 0.201525 0.496483 0.093531 0.037 Uiso 1 1 calc R U . . .
C43 C 0.1426(2) 0.55207(11) 0.15798(8) 0.0305(4) Uani 1 1 d . . . . .
H43 H 0.041382 0.546763 0.146775 0.037 Uiso 1 1 calc R U . . .
C44 C 0.19421(19) 0.58957(10) 0.20590(7) 0.0245(4) Uani 1 1 d . . . . .
H44 H 0.128383 0.610315 0.227229 0.029 Uiso 1 1 calc R U . . .

loop_
_atom_site_aniso_label
_atom_site_aniso_U_11
_atom_site_aniso_U_22
_atom_site_aniso_U_33
_atom_site_aniso_U_23
_atom_site_aniso_U_13
_atom_site_aniso_U_12
Si1 0.0110(2) 0.0143(2) 0.0158(2) 0.00072(17) 0.00207(16) 0.00057(16)
N1 0.0129(7) 0.0140(7) 0.0209(7) -0.0007(5) 0.0035(5) 0.0001(5)
C1 0.0096(7) 0.0178(8) 0.0217(9) 0.0015(7) 0.0008(6) -0.0011(6)
Si2 0.0112(2) 0.0185(2) 0.0165(2) -0.00255(17) 0.00200(17) 0.00098(17)
N2 0.0180(7) 0.0173(7) 0.0241(8) -0.0022(6) 0.0051(6) 0.0007(6)
C2 0.0136(8) 0.0263(9) 0.0227(9) 0.0047(7) 0.0026(7) 0.0011(7)
C3 0.0186(9) 0.0300(10) 0.0250(9) 0.0106(8) 0.0029(7) 0.0005(7)
N3 0.0165(7) 0.0176(7) 0.0232(7) -0.0017(6) 0.0050(6) 0.0000(6)
N4 0.0103(6) 0.0164(7) 0.0182(7) -0.0023(5) 0.0032(5) 0.0002(5)
C4 0.0202(9) 0.0212(9) 0.0386(11) 0.0123(8) 0.0026(8) 0.0018(7)
C5 0.0165(8) 0.0179(9) 0.0330(10) 0.0028(7) 0.0031(7) 0.0007(7)
N5 0.0113(6) 0.0207(7) 0.0163(7) -0.0012(6) 0.0007(5) 0.0015(5)
C6 0.0105(7) 0.0193(8) 0.0233(9) 0.0031(7) 0.0014(6) -0.0024(6)
N6 0.0133(7) 0.0187(7) 0.0162(7) 0.0001(6) 0.0004(5) 0.0014(5)
C7 0.0105(7) 0.0137(8) 0.0194(8) 0.0006(6) 0.0018(6) -0.0002(6)
N7 0.0148(7) 0.0186(7) 0.0183(7) -0.0010(6) 0.0029(5) -0.0026(5)
C8 0.0113(7) 0.0169(8) 0.0212(8) -0.0020(7) 0.0033(6) 0.0001(6)
C9 0.0112(8) 0.0205(8) 0.0219(9) 0.0001(7) 0.0048(6) -0.0002(6)
C15 0.0120(7) 0.0189(8) 0.0149(8) -0.0018(6) -0.0008(6) 0.0016(6)
C17 0.0112(8) 0.0246(9) 0.0345(10) -0.0046(8) 0.0054(7) 0.0003(7)
C12 0.0229(9) 0.0268(10) 0.0292(10) 0.0085(8) 0.0075(8) -0.0008(7)
C10 0.0164(8) 0.0218(9) 0.0206(9) -0.0002(7) 0.0049(7) -0.0004(7)
C11 0.0228(9) 0.0195(9) 0.0304(10) 0.0014(7) 0.0043(8) -0.0018(7)
C13 0.0283(10) 0.0321(10) 0.0205(9) 0.0023(8) 0.0074(8) 0.0005(8)
C14 0.0270(9) 0.0223(9) 0.0231(9) -0.0024(7) 0.0084(7) 0.0003(7)
C16 0.0102(8) 0.0191(8) 0.0261(9) -0.0020(7) 0.0016(7) -0.0002(6)
C18 0.0155(8) 0.0275(10) 0.0289(10) -0.0021(8) -0.0041(7) 0.0039(7)
C19 0.0151(8) 0.0231(9) 0.0341(10) -0.0006(8) 0.0052(7) -0.0036(7)
C20 0.0165(8) 0.0246(9) 0.0175(8) -0.0032(7) 0.0047(7) -0.0005(7)
C21 0.0199(9) 0.0265(10) 0.0358(11) -0.0018(8) 0.0115(8) 0.0037(7)
C22 0.0171(8) 0.0280(9) 0.0225(9) -0.0006(7) 0.0073(7) -0.0017(7)
C23 0.0261(10) 0.0420(11) 0.0195(9) -0.0045(8) 0.0042(8) -0.0075(8)
C24 0.0119(7) 0.0180(8) 0.0202(8) -0.0020(7) 0.0029(6) 0.0021(6)
C25 0.0214(9) 0.0220(9) 0.0177(8) -0.0010(7) 0.0031(7) -0.0002(7)
C26 0.0269(9) 0.0203(9) 0.0240(9) -0.0059(7) 0.0052(7) -0.0020(7)
C27 0.0279(10) 0.0158(8) 0.0312(10) -0.0008(7) 0.0068(8) 0.0020(7)
C28 0.0205(9) 0.0221(9) 0.0241(9) 0.0038(7) 0.0024(7) 0.0046(7)
C29 0.0159(8) 0.0216(9) 0.0189(9) -0.0017(7) 0.0010(7) 0.0021(7)
C30 0.0091(7) 0.0224(9) 0.0216(9) -0.0028(7) 0.0043(6) 0.0019(6)
C31 0.0192(9) 0.0200(9) 0.0219(9) 0.0030(7) -0.0012(7) 0.0019(7)
C32 0.0252(9) 0.0215(9) 0.0237(9) 0.0009(7) 0.0010(7) 0.0002(7)
C33 0.0271(10) 0.0298(10) 0.0199(9) 0.0034(7) -0.0017(7) -0.0002(8)
C34 0.0189(9) 0.0305(10) 0.0371(11) 0.0033(8) -0.0009(8) 0.0067(8)
C35 0.0156(8) 0.0182(8) 0.0244(9) 0.0006(7) 0.0041(7) -0.0026(7)
C36 0.0250(9) 0.0206(9) 0.0373(11) -0.0007(8) 0.0087(8) 0.0016(7)
C37 0.0166(9) 0.0252(9) 0.0315(10) 0.0002(8) 0.0039(7) -0.0041(7)
C38 0.0241(9) 0.0290(10) 0.0275(10) 0.0059(8) 0.0030(8) -0.0089(8)
C39 0.0173(8) 0.0200(8) 0.0194(9) -0.0022(7) 0.0026(7) -0.0011(7)
C40 0.0171(8) 0.0268(9) 0.0223(9) -0.0033(7) 0.0042(7) -0.0018(7)
C41 0.0290(10) 0.0322(10) 0.0233(9) -0.0072(8) 0.0084(8) -0.0022(8)
C42 0.0329(11) 0.0384(11) 0.0208(9) -0.0106(8) 0.0009(8) -0.0095(9)
C43 0.0202(9) 0.0443(12) 0.0253(10) -0.0049(9) -0.0013(8) -0.0086(8)
C44 0.0185(9) 0.0321(10) 0.0232(9) -0.0032(8) 0.0038(7) -0.0010(7)

loop_
_atom_type_symbol
_atom_type_description
_atom_type_scat_dispersion_real
_atom_type_scat_dispersion_imag
_atom_type_scat_source
C C 0.0033 0.0016 'International Tables Vol C Tables 4.2.6.8 and 6.1.1.4'
H H 0.0000 0.0000 'International Tables Vol C Tables 4.2.6.8 and 6.1.1.4'
N N 0.0061 0.0033 'International Tables Vol C Tables 4.2.6.8 and 6.1.1.4'
Si Si 0.0817 0.0704 'International Tables Vol C Tables 4.2.6.8 and 6.1.1.4'

loop_
_geom_angle_atom_site_label_1
_geom_angle_atom_site_label_2
_geom_angle_atom_site_label_3
_geom_angle
_geom_angle_site_symmetry_1
_geom_angle_site_symmetry_3
_geom_angle_publ_flag
N4 Si1 C1 116.37(7) . . ?
N4 Si1 C7 112.95(7) . . ?
C1 Si1 C7 87.73(7) . . ?
N4 Si1 Si2 113.62(5) . . ?
C1 Si1 Si2 115.31(5) . . ?
C7 Si1 Si2 107.77(5) . . ?
N2 N1 C7 113.70(13) . . ?
N2 N1 C6 126.40(13) . . ?
C7 N1 C6 119.88(14) . . ?
C2 C1 C6 116.58(15) . . ?
C2 C1 Si1 132.46(13) . . ?
C6 C1 Si1 110.80(12) . . ?
N7 Si2 N6 69.67(6) . . ?
N7 Si2 C30 34.76(6) . . ?
N6 Si2 C30 35.26(6) . . ?
N7 Si2 Si1 98.20(5) . . ?
N6 Si2 Si1 102.51(5) . . ?
C30 Si2 Si1 106.37(5) . . ?
N3 N2 N1 105.75(13) . . ?
C3 C2 C1 120.56(17) . . ?
C4 C3 C2 120.65(17) . . ?
N2 N3 C8 109.23(14) . . ?
C15 N4 C16 115.48(13) . . ?
C15 N4 Si1 107.15(10) . . ?
C16 N4 Si1 127.16(10) . . ?
C3 C4 C5 120.75(17) . . ?
C6 C5 C4 117.16(17) . . ?
C15 N5 C20 128.36(14) . . ?
C5 C6 C1 124.25(16) . . ?
C5 C6 N1 123.29(16) . . ?
C1 C6 N1 112.46(14) . . ?
C30 N6 C31 126.82(14) . . ?
C30 N6 Si2 91.26(10) . . ?
C31 N6 Si2 129.43(11) . . ?
N1 C7 C8 101.51(14) . . ?
N1 C7 Si1 107.62(11) . . ?
C8 C7 Si1 149.67(13) . . ?
C30 N7 C35 129.35(14) . . ?
C30 N7 Si2 91.81(10) . . ?
C35 N7 Si2 137.04(11) . . ?
N3 C8 C7 109.80(14) . . ?
N3 C8 C9 120.35(14) . . ?
C7 C8 C9 129.67(15) . . ?
C10 C9 C14 118.61(16) . . ?
C10 C9 C8 120.96(15) . . ?
C14 C9 C8 120.41(15) . . ?
N5 C15 N4 114.33(14) . . ?
N5 C15 C24 130.46(15) . . ?
N4 C15 C24 114.87(14) . . ?
C13 C12 C11 119.65(17) . . ?
C11 C10 C9 120.60(16) . . ?
C12 C11 C10 120.14(17) . . ?
C14 C13 C12 120.24(17) . . ?
C13 C14 C9 120.75(17) . . ?
N4 C16 C17 109.76(13) . . ?
N4 C16 C18 109.03(13) . . ?
C17 C16 C18 108.27(14) . . ?
N4 C16 C19 112.21(13) . . ?
C17 C16 C19 107.67(14) . . ?
C18 C16 C19 109.83(14) . . ?
N5 C20 C21 115.31(14) . . ?
N5 C20 C22 105.21(13) . . ?
C21 C20 C22 108.45(14) . . ?
N5 C20 C23 107.62(14) . . ?
C21 C20 C23 111.97(15) . . ?
C22 C20 C23 107.84(15) . . ?
C29 C24 C25 118.79(16) . . ?
C29 C24 C15 117.14(14) . . ?
C25 C24 C15 124.05(15) . . ?
C26 C25 C24 120.04(16) . . ?
C27 C26 C25 120.49(16) . . ?
C26 C27 C28 119.93(16) . . ?
C29 C28 C27 119.62(17) . . ?
C28 C29 C24 121.12(16) . . ?
N7 C30 N6 106.23(14) . . ?
N7 C30 C39 126.86(15) . . ?
N6 C30 C39 126.91(15) . . ?
N7 C30 Si2 53.43(8) . . ?
N6 C30 Si2 53.48(8) . . ?
C39 C30 Si2 173.73(12) . . ?
N6 C31 C32 106.08(13) . . ?
N6 C31 C33 111.69(14) . . ?
C32 C31 C33 109.58(15) . . ?
N6 C31 C34 109.91(14) . . ?
C32 C31 C34 108.80(15) . . ?
C33 C31 C34 110.64(15) . . ?
N7 C35 C38 106.65(13) . . ?
N7 C35 C36 110.94(14) . . ?
C38 C35 C36 109.24(15) . . ?
N7 C35 C37 110.94(14) . . ?
C38 C35 C37 108.69(14) . . ?
C36 C35 C37 110.27(14) . . ?
C44 C39 C40 119.44(16) . . ?
C44 C39 C30 122.31(15) . . ?
C40 C39 C30 118.22(15) . . ?
C41 C40 C39 120.06(16) . . ?
C40 C41 C42 120.11(17) . . ?
C43 C42 C41 119.86(17) . . ?
C42 C43 C44 120.43(17) . . ?
C43 C44 C39 120.08(17) . . ?

loop_
_geom_bond_atom_site_label_1
_geom_bond_atom_site_label_2
_geom_bond_distance
_geom_bond_site_symmetry_2
_geom_bond_publ_flag
Si1 N4 1.7687(14) . ?
Si1 C1 1.8997(17) . ?
Si1 C7 1.9100(17) . ?
Si1 Si2 2.4458(8) . ?
N1 N2 1.3528(19) . ?
N1 C7 1.369(2) . ?
N1 C6 1.418(2) . ?
C1 C2 1.396(2) . ?
C1 C6 1.404(2) . ?
Si2 N7 1.8782(14) . ?
Si2 N6 1.8789(14) . ?
Si2 C30 2.3375(17) . ?
N2 N3 1.315(2) . ?
C2 C3 1.393(2) . ?
C3 C4 1.388(3) . ?
N3 C8 1.375(2) . ?
N4 C15 1.429(2) . ?
N4 C16 1.523(2) . ?
C4 C5 1.391(3) . ?
C5 C6 1.384(2) . ?
N5 C15 1.277(2) . ?
N5 C20 1.489(2) . ?
N6 C30 1.350(2) . ?
N6 C31 1.489(2) . ?
C7 C8 1.387(2) . ?
N7 C30 1.334(2) . ?
N7 C35 1.489(2) . ?
C8 C9 1.469(2) . ?
C9 C10 1.393(2) . ?
C9 C14 1.396(2) . ?
C15 C24 1.503(2) . ?
C17 C16 1.527(2) . ?
C12 C13 1.386(3) . ?
C12 C11 1.386(3) . ?
C10 C11 1.388(2) . ?
C13 C14 1.381(3) . ?
C16 C18 1.532(2) . ?
C16 C19 1.536(2) . ?
C20 C21 1.533(2) . ?
C20 C22 1.534(2) . ?
C20 C23 1.535(2) . ?
C24 C29 1.392(2) . ?
C24 C25 1.396(2) . ?
C25 C26 1.393(2) . ?
C26 C27 1.380(3) . ?
C27 C28 1.390(3) . ?
C28 C29 1.385(2) . ?
C30 C39 1.494(2) . ?
C31 C32 1.527(2) . ?
C31 C33 1.531(2) . ?
C31 C34 1.532(2) . ?
C35 C38 1.523(2) . ?
C35 C36 1.526(2) . ?
C35 C37 1.532(2) . ?
C39 C44 1.392(2) . ?
C39 C40 1.399(2) . ?
C40 C41 1.385(2) . ?
C41 C42 1.390(3) . ?
C42 C43 1.384(3) . ?
C43 C44 1.385(3) . ?
